data_4507767
loop_
_publ_author_name
'Zhang, Xiao-Nan'
'Shi, Min'

_publ_section_title
;
 Phosphine-Catalyzed [3 + 2] Cycloaddition of
 4,4-Dicyano-2-methylenebut-3-enoates with Benzyl Buta-2,3-dienoate and
 Penta-3,4-dien-2-one
;
_journal_issue 4
_journal_name_full 'ACS Catalysis'
_journal_page_first 507
_journal_paper_doi 10.1021/cs300751a
_journal_volume 3
_journal_year 2013
_chemical_formula_sum 'C20 H18 N2 O3'
_chemical_formula_weight 334.36
_chemical_name_systematic
; 
 ? 
;
_space_group_IT_number 14
_symmetry_cell_setting monoclinic
_symmetry_space_group_name_Hall '-P 2yn'
_symmetry_space_group_name_H-M 'P 1 21/n 1'
_atom_sites_solution_hydrogens geom
_atom_sites_solution_primary direct
_atom_sites_solution_secondary difmap
_audit_creation_method SHELXL-97
_cell_angle_alpha 90.00
_cell_angle_beta 102.322(2)
_cell_angle_gamma 90.00
_cell_formula_units_Z 4
_cell_length_a 10.5224(9)
_cell_length_b 8.7192(7)
_cell_length_c 20.0164(17)
_cell_measurement_reflns_used 2912
_cell_measurement_temperature 293(2)
_cell_measurement_theta_max 49.089
_cell_measurement_theta_min 4.854
_cell_volume 1794.1(3)
_computing_cell_refinement 'Bruker SMART'
_computing_data_collection 'Bruker SMART'
_computing_data_reduction 'Bruker SHELXTL'
_computing_molecular_graphics 'Bruker SHELXTL'
_computing_publication_material 'Bruker SHELXTL'
_computing_structure_refinement 'SHELXL-97 (Sheldrick, 1997)'
_computing_structure_solution 'SHELXS-97 (Sheldrick, 1990)'
_diffrn_ambient_temperature 293(2)
_diffrn_measured_fraction_theta_full 1.000
_diffrn_measured_fraction_theta_max 1.000
_diffrn_measurement_device_type 'CCD area detector'
_diffrn_measurement_method 'phi and omega scans'
_diffrn_radiation_monochromator graphite
_diffrn_radiation_source 'fine-focus sealed tube'
_diffrn_radiation_type MoK\a
_diffrn_radiation_wavelength 0.71073
_diffrn_reflns_av_R_equivalents 0.0257
_diffrn_reflns_av_sigmaI/netI 0.0294
_diffrn_reflns_limit_h_max 12
_diffrn_reflns_limit_h_min -12
_diffrn_reflns_limit_k_max 10
_diffrn_reflns_limit_k_min -10
_diffrn_reflns_limit_l_max 24
_diffrn_reflns_limit_l_min -20
_diffrn_reflns_number 10536
_diffrn_reflns_theta_full 25.99
_diffrn_reflns_theta_max 25.99
_diffrn_reflns_theta_min 2.03
_exptl_absorpt_coefficient_mu 0.084
_exptl_absorpt_correction_T_max 1.00000
_exptl_absorpt_correction_T_min 0.76721
_exptl_absorpt_correction_type empirical
_exptl_absorpt_process_details sadabs
_exptl_crystal_colour colorless
_exptl_crystal_density_diffrn 1.238
_exptl_crystal_density_method 'not measured'
_exptl_crystal_description prismatic
_exptl_crystal_F_000 704
_exptl_crystal_size_max 0.276
_exptl_crystal_size_mid 0.221
_exptl_crystal_size_min 0.156
_refine_diff_density_max 0.262
_refine_diff_density_min -0.155
_refine_diff_density_rms 0.038
_refine_ls_extinction_method none
_refine_ls_goodness_of_fit_ref 1.022
_refine_ls_hydrogen_treatment constr
_refine_ls_matrix_type full
_refine_ls_number_parameters 229
_refine_ls_number_reflns 3525
_refine_ls_number_restraints 0
_refine_ls_restrained_S_all 1.022
_refine_ls_R_factor_all 0.0579
_refine_ls_R_factor_gt 0.0453
_refine_ls_shift/su_max 0.021
_refine_ls_shift/su_mean 0.000
_refine_ls_structure_factor_coef Fsqd
_refine_ls_weighting_details 'calc w=1/[\s^2^(Fo^2^)+(0.0636P)^2^+0.4051P] where P=(Fo^2^+2Fc^2^)/3'
_refine_ls_weighting_scheme calc
_refine_ls_wR_factor_gt 0.1168
_refine_ls_wR_factor_ref 0.1263
_reflns_number_gt 2800
_reflns_number_total 3525
_reflns_threshold_expression >2sigma(I)
_cod_data_source_file cs300751a_si_001.cif
_cod_data_source_block cd212204
_cod_depositor_comments
;
The following automatic conversions were performed:

'_symmetry_cell_setting' value 'Monoclinic' changed to 'monoclinic'
according to /home/saulius/struct/CIF-dictionaries/cif_core.dic
dictionary named 'cif_core.dic' version 2.4.2 from 2011-04-26.

Automatic conversion script
Id: cif_fix_values 1891 2012-01-12 08:04:46Z andrius 
;
_cod_original_sg_symbol_H-M P2(1)/n
_cod_database_code 4507767

loop_
_symmetry_equiv_pos_as_xyz
'x, y, z'
'-x+1/2, y+1/2, -z+1/2'
'-x, -y, -z'
'x-1/2, -y-1/2, z-1/2'

loop_
_atom_site_label
_atom_site_type_symbol
_atom_site_fract_x
_atom_site_fract_y
_atom_site_fract_z
_atom_site_U_iso_or_equiv
_atom_site_adp_type
_atom_site_occupancy
_atom_site_symmetry_multiplicity
_atom_site_calc_flag
_atom_site_refinement_flags
N1 N 0.61567(17) 0.9575(2) 0.36725(9) 0.0756(6) Uani 1 1 d .
N2 N 0.21336(17) 1.0419(2) 0.35717(9) 0.0660(5) Uani 1 1 d .
O1 O 0.47103(15) 0.79983(18) -0.02387(7) 0.0707(4) Uani 1 1 d .
O2 O 0.68671(11) 1.04791(14) 0.20614(7) 0.0565(4) Uani 1 1 d .
O3 O 0.50690(10) 1.18997(12) 0.18461(6) 0.0445(3) Uani 1 1 d .
C1 C 0.43392(15) 0.89095(18) 0.10722(8) 0.0394(4) Uani 1 1 d .
H1A H 0.3473 0.8472 0.0957 0.047 Uiso 1 1 calc R
H1B H 0.4356 0.9845 0.0812 0.047 Uiso 1 1 calc R
C2 C 0.47642(13) 0.92181(17) 0.18548(8) 0.0346(3) Uani 1 1 d .
C3 C 0.55310(15) 0.77396(18) 0.21268(8) 0.0395(4) Uani 1 1 d .
H3A H 0.6258 0.7973 0.2500 0.047 Uiso 1 1 calc R
H3B H 0.4971 0.6996 0.2282 0.047 Uiso 1 1 calc R
C4 C 0.59890(15) 0.71630(18) 0.15187(8) 0.0407(4) Uani 1 1 d .
H4 H 0.6653 0.6448 0.1541 0.049 Uiso 1 1 calc R
C5 C 0.53416(14) 0.77855(17) 0.09418(8) 0.0393(4) Uani 1 1 d .
C6 C 0.54608(17) 0.7430(2) 0.02387(9) 0.0487(4) Uani 1 1 d .
C7 C 0.6516(2) 0.6377(3) 0.01275(12) 0.0766(7) Uani 1 1 d .
H7A H 0.6460 0.6248 -0.0354 0.115 Uiso 1 1 calc R
H7B H 0.6420 0.5399 0.0332 0.115 Uiso 1 1 calc R
H7C H 0.7347 0.6808 0.0334 0.115 Uiso 1 1 calc R
C8 C 0.36430(14) 0.95792(16) 0.22069(8) 0.0356(3) Uani 1 1 d .
C9 C 0.38692(15) 0.96948(18) 0.28934(8) 0.0402(4) Uani 1 1 d .
C10 C 0.51448(17) 0.9594(2) 0.33269(9) 0.0489(4) Uani 1 1 d .
C11 C 0.28756(16) 1.0092(2) 0.32587(9) 0.0466(4) Uani 1 1 d .
C12 C 0.23069(14) 0.98431(18) 0.18021(8) 0.0386(4) Uani 1 1 d .
C13 C 0.20659(16) 1.0987(2) 0.13065(9) 0.0474(4) Uani 1 1 d .
H13 H 0.2749 1.1578 0.1220 0.057 Uiso 1 1 calc R
C14 C 0.08136(17) 1.1247(2) 0.09438(10) 0.0551(5) Uani 1 1 d .
H14 H 0.0666 1.2027 0.0620 0.066 Uiso 1 1 calc R
C15 C -0.02294(16) 1.0380(2) 0.10477(10) 0.0550(5) Uani 1 1 d .
C16 C 0.00246(17) 0.9240(2) 0.15370(10) 0.0566(5) Uani 1 1 d .
H16 H -0.0657 0.8635 0.1614 0.068 Uiso 1 1 calc R
C17 C 0.12644(15) 0.8976(2) 0.19145(9) 0.0477(4) Uani 1 1 d .
H17 H 0.1403 0.8212 0.2246 0.057 Uiso 1 1 calc R
C18 C -0.15841(19) 1.0689(3) 0.06421(12) 0.0802(7) Uani 1 1 d .
H18A H -0.2107 0.9785 0.0637 0.120 Uiso 1 1 calc R
H18B H -0.1547 1.0961 0.0182 0.120 Uiso 1 1 calc R
H18C H -0.1962 1.1518 0.0849 0.120 Uiso 1 1 calc R
C19 C 0.57114(14) 1.05808(17) 0.19416(8) 0.0365(3) Uani 1 1 d .
C20 C 0.58358(17) 1.32632(19) 0.18168(10) 0.0520(4) Uani 1 1 d .
H20A H 0.6397 1.3438 0.2255 0.078 Uiso 1 1 calc R
H20B H 0.5268 1.4128 0.1697 0.078 Uiso 1 1 calc R
H20C H 0.6351 1.3130 0.1479 0.078 Uiso 1 1 calc R

loop_
_atom_site_aniso_label
_atom_site_aniso_U_11
_atom_site_aniso_U_22
_atom_site_aniso_U_33
_atom_site_aniso_U_23
_atom_site_aniso_U_13
_atom_site_aniso_U_12
N1 0.0548(11) 0.1041(16) 0.0607(11) -0.0118(10) -0.0037(9) 0.0008(10)
N2 0.0612(10) 0.0799(12) 0.0633(11) -0.0029(9) 0.0273(9) 0.0035(9)
O1 0.0849(10) 0.0797(10) 0.0452(7) 0.0019(7) 0.0089(7) 0.0160(8)
O2 0.0329(6) 0.0493(7) 0.0855(10) 0.0057(6) 0.0089(6) -0.0033(5)
O3 0.0364(6) 0.0331(6) 0.0647(8) 0.0008(5) 0.0124(5) -0.0036(5)
C1 0.0384(8) 0.0390(8) 0.0398(8) 0.0028(6) 0.0063(7) -0.0003(6)
C2 0.0318(7) 0.0342(8) 0.0376(8) 0.0029(6) 0.0070(6) -0.0002(6)
C3 0.0384(8) 0.0372(8) 0.0419(8) 0.0059(7) 0.0066(7) 0.0022(6)
C4 0.0377(8) 0.0352(8) 0.0504(9) 0.0023(7) 0.0118(7) 0.0023(6)
C5 0.0391(8) 0.0350(8) 0.0449(9) -0.0005(7) 0.0115(7) -0.0037(6)
C6 0.0531(10) 0.0476(10) 0.0459(9) -0.0003(8) 0.0117(8) -0.0018(8)
C7 0.0846(15) 0.0893(17) 0.0612(13) -0.0108(12) 0.0273(11) 0.0227(13)
C8 0.0344(8) 0.0290(7) 0.0439(9) 0.0038(6) 0.0095(6) -0.0025(6)
C9 0.0368(8) 0.0406(9) 0.0442(9) 0.0050(7) 0.0109(7) -0.0014(6)
C10 0.0466(10) 0.0587(11) 0.0419(9) -0.0012(8) 0.0106(8) -0.0009(8)
C11 0.0465(9) 0.0503(10) 0.0444(9) 0.0032(8) 0.0126(8) -0.0005(8)
C12 0.0332(8) 0.0403(8) 0.0430(9) -0.0012(7) 0.0094(6) 0.0014(6)
C13 0.0381(9) 0.0506(10) 0.0529(10) 0.0075(8) 0.0086(7) 0.0023(7)
C14 0.0485(10) 0.0631(12) 0.0510(10) 0.0073(9) 0.0051(8) 0.0157(9)
C15 0.0363(9) 0.0756(13) 0.0511(10) -0.0139(9) 0.0046(8) 0.0077(9)
C16 0.0366(9) 0.0718(13) 0.0622(12) -0.0092(10) 0.0122(8) -0.0114(8)
C17 0.0411(9) 0.0508(10) 0.0520(10) 0.0008(8) 0.0121(7) -0.0050(7)
C18 0.0426(11) 0.118(2) 0.0727(15) -0.0152(13) -0.0034(10) 0.0125(12)
C19 0.0332(8) 0.0382(8) 0.0392(8) 0.0015(6) 0.0100(6) -0.0009(6)
C20 0.0486(9) 0.0365(9) 0.0723(12) -0.0012(8) 0.0159(9) -0.0102(7)

loop_
_atom_type_symbol
_atom_type_description
_atom_type_scat_dispersion_real
_atom_type_scat_dispersion_imag
_atom_type_scat_source
C C 0.0033 0.0016 'International Tables Vol C Tables 4.2.6.8 and 6.1.1.4'
H H 0.0000 0.0000 'International Tables Vol C Tables 4.2.6.8 and 6.1.1.4'
N N 0.0061 0.0033 'International Tables Vol C Tables 4.2.6.8 and 6.1.1.4'
O O 0.0106 0.0060 'International Tables Vol C Tables 4.2.6.8 and 6.1.1.4'

loop_
_geom_angle_atom_site_label_1
_geom_angle_atom_site_label_2
_geom_angle_atom_site_label_3
_geom_angle
C19 O3 C20 116.56(12)
C5 C1 C2 103.05(12)
C5 C1 H1A 111.2
C2 C1 H1A 111.2
C5 C1 H1B 111.2
C2 C1 H1B 111.2
H1A C1 H1B 109.1
C8 C2 C19 109.51(12)
C8 C2 C3 113.72(12)
C19 C2 C3 109.00(12)
C8 C2 C1 114.49(12)
C19 C2 C1 106.69(12)
C3 C2 C1 103.00(12)
C4 C3 C2 103.17(12)
C4 C3 H3A 111.1
C2 C3 H3A 111.1
C4 C3 H3B 111.1
C2 C3 H3B 111.1
H3A C3 H3B 109.1
C5 C4 C3 112.22(14)
C5 C4 H4 123.9
C3 C4 H4 123.9
C4 C5 C6 127.86(15)
C4 C5 C1 111.41(14)
C6 C5 C1 120.63(14)
O1 C6 C5 119.66(16)
O1 C6 C7 121.02(18)
C5 C6 C7 119.32(16)
C6 C7 H7A 109.5
C6 C7 H7B 109.5
H7A C7 H7B 109.5
C6 C7 H7C 109.5
H7A C7 H7C 109.5
H7B C7 H7C 109.5
C9 C8 C12 119.09(13)
C9 C8 C2 119.95(13)
C12 C8 C2 120.94(13)
C8 C9 C10 123.38(14)
C8 C9 C11 123.12(14)
C10 C9 C11 113.19(14)
N1 C10 C9 177.3(2)
N2 C11 C9 176.98(19)
C17 C12 C13 118.40(15)
C17 C12 C8 121.06(14)
C13 C12 C8 120.54(14)
C14 C13 C12 120.03(16)
C14 C13 H13 120.0
C12 C13 H13 120.0
C13 C14 C15 122.00(18)
C13 C14 H14 119.0
C15 C14 H14 119.0
C16 C15 C14 117.38(16)
C16 C15 C18 121.91(19)
C14 C15 C18 120.7(2)
C17 C16 C15 121.72(17)
C17 C16 H16 119.1
C15 C16 H16 119.1
C16 C17 C12 120.46(17)
C16 C17 H17 119.8
C12 C17 H17 119.8
C15 C18 H18A 109.5
C15 C18 H18B 109.5
H18A C18 H18B 109.5
C15 C18 H18C 109.5
H18A C18 H18C 109.5
H18B C18 H18C 109.5
O2 C19 O3 124.07(14)
O2 C19 C2 125.07(14)
O3 C19 C2 110.83(12)
O3 C20 H20A 109.5
O3 C20 H20B 109.5
H20A C20 H20B 109.5
O3 C20 H20C 109.5
H20A C20 H20C 109.5
H20B C20 H20C 109.5

loop_
_geom_bond_atom_site_label_1
_geom_bond_atom_site_label_2
_geom_bond_distance
N1 C10 1.139(2)
N2 C11 1.137(2)
O1 C6 1.208(2)
O2 C19 1.1916(18)
O3 C19 1.3270(18)
O3 C20 1.4451(19)
C1 C5 1.503(2)
C1 C2 1.558(2)
C1 H1A 0.9700
C1 H1B 0.9700
C2 C8 1.531(2)
C2 C19 1.537(2)
C2 C3 1.556(2)
C3 C4 1.489(2)
C3 H3A 0.9700
C3 H3B 0.9700
C4 C5 1.325(2)
C4 H4 0.9300
C5 C6 1.472(2)
C6 C7 1.494(3)
C7 H7A 0.9600
C7 H7B 0.9600
C7 H7C 0.9600
C8 C9 1.347(2)
C8 C12 1.483(2)
C9 C10 1.437(2)
C9 C11 1.440(2)
C12 C17 1.390(2)
C12 C13 1.392(2)
C13 C14 1.381(2)
C13 H13 0.9300
C14 C15 1.384(3)
C14 H14 0.9300
C15 C16 1.381(3)
C15 C18 1.507(2)
C16 C17 1.380(2)
C16 H16 0.9300
C17 H17 0.9300
C18 H18A 0.9600
C18 H18B 0.9600
C18 H18C 0.9600
C20 H20A 0.9600
C20 H20B 0.9600
C20 H20C 0.9600

loop_
_geom_torsion_atom_site_label_1
_geom_torsion_atom_site_label_2
_geom_torsion_atom_site_label_3
_geom_torsion_atom_site_label_4
_geom_torsion
C5 C1 C2 C8 -148.89(12)
C5 C1 C2 C19 89.80(14)
C5 C1 C2 C3 -24.91(14)
C8 C2 C3 C4 149.75(13)
C19 C2 C3 C4 -87.76(14)
C1 C2 C3 C4 25.27(14)
C2 C3 C4 C5 -17.01(17)
C3 C4 C5 C6 -175.77(15)
C3 C4 C5 C1 0.60(19)
C2 C1 C5 C4 16.04(17)
C2 C1 C5 C6 -167.28(14)
C4 C5 C6 O1 172.98(17)
C1 C5 C6 O1 -3.1(3)
C4 C5 C6 C7 -7.4(3)
C1 C5 C6 C7 176.50(17)
C19 C2 C8 C9 -67.77(17)
C3 C2 C8 C9 54.44(19)
C1 C2 C8 C9 172.48(14)
C19 C2 C8 C12 110.74(15)
C3 C2 C8 C12 -127.04(14)
C1 C2 C8 C12 -9.01(19)
C12 C8 C9 C10 -174.34(15)
C2 C8 C9 C10 4.2(2)
C12 C8 C9 C11 -1.1(2)
C2 C8 C9 C11 177.40(14)
C8 C9 C10 N1 101(4)
C11 C9 C10 N1 -73(4)
C8 C9 C11 N2 -164(4)
C10 C9 C11 N2 9(4)
C9 C8 C12 C17 -57.6(2)
C2 C8 C12 C17 123.92(16)
C9 C8 C12 C13 121.39(18)
C2 C8 C12 C13 -57.1(2)
C17 C12 C13 C14 0.5(3)
C8 C12 C13 C14 -178.49(16)
C12 C13 C14 C15 -1.1(3)
C13 C14 C15 C16 0.5(3)
C13 C14 C15 C18 -179.83(18)
C14 C15 C16 C17 0.6(3)
C18 C15 C16 C17 -179.04(18)
C15 C16 C17 C12 -1.2(3)
C13 C12 C17 C16 0.6(3)
C8 C12 C17 C16 179.58(16)
C20 O3 C19 O2 6.8(2)
C20 O3 C19 C2 -171.51(14)
C8 C2 C19 O2 139.28(16)
C3 C2 C19 O2 14.3(2)
C1 C2 C19 O2 -96.30(18)
C8 C2 C19 O3 -42.48(16)
C3 C2 C19 O3 -167.47(12)
C1 C2 C19 O3 81.95(15)
